data_7223709
loop_
_publ_author_name
'du Peloux, C.'
'Mialane, P.'
'Secheresse, F.'
'Marrot, J.'
'Riviere, E.'
'Dolbecq, A.'

_publ_section_title
;
 Synthesis, crystal structure and magnetic properties of new molybdenum(V)
 phosphates containing Mn(2+) or Co(2+) with three-dimensional structures
 directed by the nature of the transition metal
;
_journal_name_full 'Journal of Materials Chemistry'
_journal_page_first 3392
_journal_page_last 3396
_journal_volume 11
_journal_year 2001
_chemical_formula_sum 'Co3 Mo12 Na12 O102 P8'
_chemical_name_systematic 'Na12 Co3 ((P O4)4 Mo6 O12 (O H)3)2 (H2 O)44'
_space_group_IT_number 12
_symmetry_space_group_name_Hall '-C 2y'
_symmetry_space_group_name_H-M 'C 1 2/m 1'
_cell_angle_alpha 90
_cell_angle_beta 114.79
_cell_angle_gamma 90
_cell_formula_units_Z 2
_cell_length_a 28.1613
_cell_length_b 14.2131
_cell_length_c 12.998
_cell_volume 4723.158
_citation_journal_id_ASTM JMACEP
_cod_data_source_file duPeloux_JMACEP_2001_374.cif
_cod_data_source_block Co3Mo12Na12O102P8
_cod_database_code 7223709

loop_
_symmetry_equiv_pos_as_xyz
x,y,z
-x,y,-z
-x,-y,-z
x,-y,z
x+1/2,y+1/2,z
-x+1/2,y+1/2,-z
-x+1/2,-y+1/2,-z
x+1/2,-y+1/2,z

loop_
_atom_site_label
_atom_site_type_symbol
_atom_site_fract_x
_atom_site_fract_y
_atom_site_fract_z
_atom_site_occupancy
_atom_site_U_iso_or_equiv
Na3 Na+1 0.2059 0.5 0.5832 1 0.0
Mo1 Mo+5 0.110776 0.37744 -0.0425 1 0.0
Na5 Na+1 -0.0444 0 0.3551 0.5 0.0
O28 O-2 -0.0239 0.1376 0.2475 1 0.0
Mo3 Mo+5 0.059837 0.40898 0.30513 1 0.0
O2 O-2 0.06019 0.1897 0.0283 1 0.0
O3 O-2 0.01496 0.3875 0.3565 1 0.0
O24 O-2 0.1917 0.3842 -0.3045 1 0.0
O21 O-2 0.23993 0.2429 0.3272 1 0.0
O35 O-2 0.356 0.4432 0.1567 0.25 0.0
O15 O-2 0.2036 0.5 0.2847 1 0.0
O33 O-2 0.0557 0.1163 0.5383 0.25 0.0
Na1 Na+1 0 -0.0406 0 0.5 0.0
O34 O-2 0.3172 0.3893 -0.105 0.5 0.0
P2 P+5 0.21346 0.5 -0.03148 1 0.0
O1 O-2 0.08877 0.3004 -0.1508 1 0.0
O5 O-2 0.1324 0.2181 0.2526 1 0.0
Na4 Na+1 0.1311 0 0.1275 1 0.0
O20 O-2 0.21102 0.3817 0.4601 1 0.0
O11 O-2 0.05057 0.3883 -0.0024 1 0.0
O10 O-2 0.1081 0.5 0.408 1 0.0
O22 O-2 0.17598 0.0982 0.6452 1 0.0
O31 O-2 0.365 0.5 0.1859 0.5 0.0
O14 O-2 0.11795 0.4119 0.2239 1 0.0
O16 O-2 0.2542 0.5 0.0898 1 0.0
P1 P+5 0.1459 0.5 0.20575 1 0.0
O32 O-2 0.0854 0.3246 0.6114 0.5 0.0
Na6 Na+1 0.1122 0.1644 -0.2907 0.25 0.0
O17 O-2 0.2368 0.5 -0.1178 1 0.0
O9 O-2 0.03538 0.3072 0.177 1 0.0
O8 O-2 0.15378 0.3036 0.0895 1 0.0
O19 O-2 0.08385 0.1392 0.3552 1 0.0
O23 O-2 0.1975 0 0.3489 1 0.0
O4 O-2 0.17828 0.4105 -0.0548 1 0.0
Na2 Na+1 0.2441 0.3735 0.1959 1 0.0
Co2 Co+2 0.25 0.25 0.5 1 0.0
Mo2 Mo+5 0.088179 0.28602 0.10446 1 0.0
O27 O-2 0.0624 0 -0.072 1 0.0
Na7 Na+1 0.0888 0.1037 -0.3382 0.25 0.0
P3 P+5 0.12583 0.20859 0.36561 1 0.0
Co1 Co+2 0 0.5 0 1 0.0
O29 O-2 0.3258 0.3881 -0.0546 0.5 0.0
O30 O-2 0.0538 0 0.4719 0.5 0.0
O12 O-2 0.02341 0.5 0.1821 1 0.0
O26 O-2 0.0653 0 0.19 1 0.0
O18 O-2 0.17978 0.1798 0.4559 1 0.0
O25 O-2 0.2087 0.2235 -0.1182 1 0.0
O6 O-2 0.11358 0.3091 0.3985 1 0.0
O7 O-2 0.08199 0.5 -0.1377 1 0.0
O13 O-2 0.13829 0.5 0.0802 1 0.0
